data_4317297
loop_
_publ_author_name
'Peter Sirsch'
'Natascha L. N. Clark'
'Lenu\,ta Onu\,t'
'Richard P. L. Burchell'
'Andreas Decken'
'G. Sean McGrady'
'Aziz Daoud-Aladine'
'Matthias J. Gutmann'

_publ_contact_author_address
;
Department of Chemistry
University of New Brunswick
Fredericton, NB
E3B 5A3 (Canada)
;
_publ_contact_author_email psirsch@unb.ca
_publ_contact_author_fax 1(506)4534981
_publ_contact_author_name
;
 P. Sirsch
;
_publ_contact_author_phone 1(506)4558929
_publ_section_title
;
 Insights into Metal Borohydride and Aluminohydride Bonding: X-Ray and
 Neutron Diffraction Structures and a DFT and Charge Density Study of
 [Na(15-crown-5)][EH4] (E = B, Al)
;
_journal_name_full 'Inorganic Chemistry'
_journal_page_first 11395
_journal_page_last 11402
_journal_paper_doi 10.1021/ic1014187
_journal_volume 49
_journal_year 2010
_chemical_compound_source 'see text'
_chemical_formula_moiety 'C10 H20 Na O5, Al H4'
_chemical_formula_sum 'C10 H24 Al Na O5'
_chemical_formula_weight 274.26
_chemical_name_systematic
;
1,4,7,10,13-Pentaoxacyclopentadecanesodium tetrahydroaluminate
;
_space_group_IT_number 14
_symmetry_cell_setting monoclinic
_symmetry_Int_Tables_number 14
_symmetry_space_group_name_Hall '-P 2ybc'
_symmetry_space_group_name_H-M 'P 1 21/c 1'
_atom_sites_solution_hydrogens difmap
_atom_sites_solution_primary direct
_atom_sites_solution_secondary difmap
_cell_angle_alpha 90
_cell_angle_beta 97.395(3)
_cell_angle_gamma 90
_cell_formula_units_Z 4
_cell_length_a 9.7904(18)
_cell_length_b 10.2580(18)
_cell_length_c 15.926(3)
_cell_measurement_reflns_used 4690
_cell_measurement_temperature 173(2)
_cell_measurement_theta_max 28.18
_cell_measurement_theta_min 2.37
_cell_volume 1586.1(5)
_computing_cell_refinement
;
Bruker (1999). SMART, version 5.054, Bruker AXS Inc., Madison,
Wisconsin, USA.
;
_computing_data_collection
;
Bruker (1999). SMART, version 5.054, Bruker AXS Inc., Madison,
Wisconsin, USA.
;
_computing_data_reduction
;
Bruker (2001). SAINT, version 7.23a, Bruker AXS Inc., Madison,
Wisconsin, USA.
;
_computing_molecular_graphics
;
Farrugia, L. J. (1997) ORTEP-3. J Appl. Crystallogr. 30, 565.
Spek, A.L. (2003). J. Appl. Cryst. 36, 7-13.
;
_computing_publication_material
;
Bruker AXS (2003). SHELXTL. Version 6.14. Bruker AXS Inc., Madison,
Wisconsin, USA.
Spek, A.L. (2003). J. Appl. Cryst. 36, 7-13.
;
_computing_structure_refinement
;
Sheldrick, G. M. (1997). SHELXL97. University of
Gottingen, Germany.
;
_computing_structure_solution
;
Sheldrick, G. M. (1997). SHELXS97. University of
Gottingen, Germany.
;
_diffrn_ambient_temperature 173(2)
_diffrn_measured_fraction_theta_full 0.993
_diffrn_measured_fraction_theta_max 0.966
_diffrn_measurement_device_type 'Bruker AXS SMART1000/P4'
_diffrn_measurement_method 'phi and omega scans'
_diffrn_radiation_monochromator graphite
_diffrn_radiation_probe x-ray
_diffrn_radiation_type MoK\a
_diffrn_radiation_wavelength 0.71073
_diffrn_reflns_av_R_equivalents 0.0259
_diffrn_reflns_av_sigmaI/netI 0.0282
_diffrn_reflns_limit_h_max 12
_diffrn_reflns_limit_h_min -12
_diffrn_reflns_limit_k_max 13
_diffrn_reflns_limit_k_min -13
_diffrn_reflns_limit_l_max 19
_diffrn_reflns_limit_l_min -20
_diffrn_reflns_number 10418
_diffrn_reflns_theta_full 25.00
_diffrn_reflns_theta_max 27.50
_diffrn_reflns_theta_min 2.10
_diffrn_source 'fine-focus sealed tube'
_diffrn_source_type K760
_diffrn_standards_decay_% 0
_diffrn_standards_interval_count 0
_diffrn_standards_interval_time 0
_diffrn_standards_number 0
_exptl_absorpt_coefficient_mu 0.161
_exptl_absorpt_correction_T_max 0.969
_exptl_absorpt_correction_T_min 0.953
_exptl_absorpt_correction_type multi-scan
_exptl_absorpt_process_details 'SADABS (Sheldrick, 2004)'
_exptl_crystal_colour colourless
_exptl_crystal_density_diffrn 1.148
_exptl_crystal_density_method 'Not Measured'
_exptl_crystal_description irregular
_exptl_crystal_F_000 592
_exptl_crystal_size_max 0.30
_exptl_crystal_size_mid 0.30
_exptl_crystal_size_min 0.20
_refine_diff_density_max 0.495
_refine_diff_density_min -0.308
_refine_diff_density_rms 0.092
_refine_ls_extinction_method none
_refine_ls_goodness_of_fit_ref 1.099
_refine_ls_hydrogen_treatment refall
_refine_ls_matrix_type full
_refine_ls_number_parameters 250
_refine_ls_number_reflns 3527
_refine_ls_number_restraints 0
_refine_ls_restrained_S_all 1.099
_refine_ls_R_factor_all 0.0763
_refine_ls_R_factor_gt 0.0615
_refine_ls_shift/su_max 0.000
_refine_ls_shift/su_mean 0.000
_refine_ls_structure_factor_coef Fsqd
_refine_ls_weighting_details 'calc w=1/[\s^2^(Fo^2^)+(0.0679P)^2^+2.8867P] where P=(Fo^2^+2Fc^2^)/3'
_refine_ls_weighting_scheme calc
_refine_ls_wR_factor_gt 0.1825
_refine_ls_wR_factor_ref 0.1876
_reflns_number_gt 2791
_reflns_number_total 3527
_reflns_threshold_expression I>2\s(I)
_cod_data_source_file ic1014187_si_002_1.cif
_cod_data_source_block sg050259_Compound2
_cod_depositor_comments
;
The following automatic conversions were performed:

'_symmetry_cell_setting' value 'Monoclinic' changed to 'monoclinic'
according to the built-in table from CIF Core dictionary named
'cif_core.dic' version 2.4.1 from 2010-06-29.

Automatic conversion script
Id: cif_fix_values 1646 2011-03-28 12:23:43Z adriana 
;
_cod_original_sg_symbol_H-M 'P 21/c'
_cod_database_code 4317297

loop_
_symmetry_equiv_pos_site_id
_symmetry_equiv_pos_as_xyz
1 x,y,z
2 -x,1/2+y,1/2-z
3 -x,-y,-z
4 x,1/2-y,1/2+z

loop_
_atom_site_aniso_label
_atom_site_aniso_U_11
_atom_site_aniso_U_22
_atom_site_aniso_U_33
_atom_site_aniso_U_23
_atom_site_aniso_U_13
_atom_site_aniso_U_12
Na 0.0306(6) 0.0300(6) 0.0301(6) -0.0008(4) 0.0059(4) 0.0005(5)
O1 0.0299(11) 0.0407(12) 0.0407(12) 0.0023(9) 0.0050(9) 0.0054(9)
O4 0.0376(12) 0.0353(11) 0.0383(12) 0.0004(9) 0.0080(9) -0.0042(9)
O7 0.0335(11) 0.0344(11) 0.0375(11) 0.0034(9) 0.0048(9) 0.0034(9)
O10 0.0329(11) 0.0353(11) 0.0380(12) 0.0018(9) 0.0086(9) -0.0036(9)
O13 0.0478(13) 0.0343(11) 0.0374(12) -0.0022(9) 0.0078(10) 0.0054(10)
C2 0.0267(16) 0.060(2) 0.053(2) -0.0017(18) 0.0099(15) -0.0076(15)
C3 0.0382(18) 0.048(2) 0.050(2) 0.0035(16) 0.0127(16) -0.0108(15)
C5 0.052(2) 0.0283(16) 0.051(2) 0.0001(14) 0.0102(16) -0.0036(15)
C6 0.0441(18) 0.0343(16) 0.0431(19) 0.0086(14) 0.0077(14) 0.0073(14)
C8 0.0261(15) 0.0464(19) 0.0455(19) -0.0024(14) 0.0007(13) 0.0069(13)
C9 0.0294(16) 0.051(2) 0.053(2) -0.0022(16) 0.0101(15) -0.0021(15)
C11 0.050(2) 0.0335(17) 0.049(2) 0.0049(14) 0.0101(16) -0.0133(15)
C12 0.066(2) 0.0248(15) 0.048(2) 0.0030(14) 0.0067(17) -0.0048(15)
C14 0.061(2) 0.0379(18) 0.049(2) 0.0008(15) 0.0137(18) 0.0215(17)
C15 0.0384(18) 0.053(2) 0.049(2) 0.0034(16) 0.0101(16) 0.0187(16)
Al 0.0386(5) 0.0380(5) 0.0296(5) 0.0009(4) 0.0032(4) 0.0013(4)

loop_
_atom_site_label
_atom_site_type_symbol
_atom_site_thermal_displace_type
_atom_site_fract_x
_atom_site_fract_y
_atom_site_fract_z
_atom_site_occupancy
_atom_site_U_iso_or_equiv
_atom_site_calc_flag
_atom_site_refinement_flags
Na Na Uani 0.76259(12) 0.48767(11) 0.31099(7) 1.000 0.0301(3) . .
O1 O Uani 0.5708(2) 0.5279(2) 0.38800(14) 1.000 0.0371(7) . .
O4 O Uani 0.6579(2) 0.2826(2) 0.34167(14) 1.000 0.0368(7) . .
O7 O Uani 0.9378(2) 0.3316(2) 0.36283(14) 1.000 0.0351(6) . .
O10 O Uani 0.9708(2) 0.5952(2) 0.37507(14) 1.000 0.0351(7) . .
O13 O Uani 0.7264(2) 0.7186(2) 0.32599(14) 1.000 0.0396(7) . .
C2 C Uani 0.4829(3) 0.4160(4) 0.3834(3) 1.000 0.0462(11) . .
C3 C Uani 0.5687(4) 0.2988(4) 0.4055(2) 1.000 0.0448(11) . .
C5 C Uani 0.7561(4) 0.1798(3) 0.3584(3) 1.000 0.0435(11) . .
C6 C Uani 0.8871(4) 0.2263(3) 0.4087(2) 1.000 0.0403(10) . .
C8 C Uani 1.0643(3) 0.3861(4) 0.4031(2) 1.000 0.0397(10) . .
C9 C Uani 1.0832(4) 0.5146(4) 0.3615(3) 1.000 0.0441(11) . .
C11 C Uani 0.9693(4) 0.7185(3) 0.3327(2) 1.000 0.0438(11) . .
C12 C Uani 0.8471(4) 0.7917(3) 0.3551(3) 1.000 0.0463(11) . .
C14 C Uani 0.6087(4) 0.7508(4) 0.3668(3) 1.000 0.0487(11) . .
C15 C Uani 0.5071(4) 0.6431(4) 0.3515(3) 1.000 0.0464(11) . .
Al Al Uani 0.73259(10) 0.49652(10) 0.11371(6) 1.000 0.0355(3) . .
H2A H Uiso 0.409(4) 0.431(4) 0.425(3) 1.000 0.058(12) . .
H2B H Uiso 0.435(4) 0.409(3) 0.326(2) 1.000 0.036(9) . .
H3A H Uiso 0.627(4) 0.314(4) 0.458(3) 1.000 0.050(11) . .
H3B H Uiso 0.508(4) 0.218(4) 0.405(3) 1.000 0.053(11) . .
H5A H Uiso 0.719(4) 0.115(4) 0.385(2) 1.000 0.036(9) . .
H5B H Uiso 0.770(4) 0.145(4) 0.303(2) 1.000 0.041(10) . .
H6A H Uiso 0.875(4) 0.257(3) 0.470(2) 1.000 0.039(9) . .
H6B H Uiso 0.955(4) 0.156(4) 0.414(3) 1.000 0.054(11) . .
H8A H Uiso 1.057(3) 0.401(3) 0.465(2) 1.000 0.037(9) . .
H8B H Uiso 1.140(5) 0.321(4) 0.397(3) 1.000 0.066(13) . .
H9A H Uiso 1.162(3) 0.551(3) 0.387(2) 1.000 0.024(8) . .
H9B H Uiso 1.097(4) 0.502(4) 0.302(3) 1.000 0.046(10) . .
H11A H Uiso 1.052(4) 0.763(4) 0.353(3) 1.000 0.058(12) . .
H11B H Uiso 0.957(4) 0.704(4) 0.270(2) 1.000 0.044(10) . .
H12A H Uiso 0.849(4) 0.802(4) 0.419(3) 1.000 0.047(10) . .
H12B H Uiso 0.842(5) 0.873(5) 0.333(3) 1.000 0.063(13) . .
H14A H Uiso 0.636(3) 0.759(3) 0.425(2) 1.000 0.032(9) . .
H14B H Uiso 0.560(4) 0.836(4) 0.339(2) 1.000 0.047(10) . .
H15A H Uiso 0.425(4) 0.657(4) 0.376(2) 1.000 0.045(10) . .
H15B H Uiso 0.478(4) 0.634(3) 0.289(2) 1.000 0.037(9) . .
H1A H Uiso 0.621(4) 0.500(3) 0.174(2) 1.000 0.047(10) . .
H1B H Uiso 0.866(4) 0.505(4) 0.179(3) 1.000 0.061(12) . .
H1C H Uiso 0.724(5) 0.366(5) 0.067(3) 1.000 0.079(15) . .
H1D H Uiso 0.715(5) 0.618(5) 0.052(3) 1.000 0.087(16) . .

loop_
_atom_type_symbol
_atom_type_description
_atom_type_scat_dispersion_real
_atom_type_scat_dispersion_imag
_atom_type_scat_source
O O 0.0106 0.0060 'International Tables Vol C Tables 4.2.6.8 and 6.1.1.4'
Na Na 0.0362 0.0249 'International Tables Vol C Tables 4.2.6.8 and 6.1.1.4'
Al Al 0.0645 0.0514 'International Tables Vol C Tables 4.2.6.8 and 6.1.1.4'
H H 0.0000 0.0000 'International Tables Vol C Tables 4.2.6.8 and 6.1.1.4'
C C 0.0033 0.0016 'International Tables Vol C Tables 4.2.6.8 and 6.1.1.4'

loop_
_geom_angle_atom_site_label_1
_geom_angle_atom_site_label_2
_geom_angle_atom_site_label_3
_geom_angle
_geom_angle_site_symmetry_1
_geom_angle_site_symmetry_2
_geom_angle_site_symmetry_3
_geom_angle_publ_flag
H1A Al H1B 101(2) . . . no
H1A Al H1C 109(2) . . . no
H1A Al H1D 110(2) . . . no
H1B Al H1C 111(2) . . . no
H1B Al H1D 113(2) . . . no
H1C Al H1D 113(3) . . . no
O4 Na O13 139.75(9) . . . yes
O1 Na O4 70.57(8) . . . yes
O1 Na O7 120.42(9) . . . yes
O1 Na O10 112.11(8) . . . yes
O1 Na O13 69.32(8) . . . yes
O4 Na O7 69.80(7) . . . yes
O4 Na O10 131.78(9) . . . yes
O7 Na O13 136.46(9) . . . yes
O10 Na O13 68.76(7) . . . yes
O7 Na O10 68.63(8) . . . yes
C2 O1 C15 114.6(3) . . . yes
Na O1 C2 109.87(19) . . . yes
Na O1 C15 105.3(2) . . . yes
Na O4 C5 112.79(18) . . . yes
Na O4 C3 110.8(2) . . . yes
C3 O4 C5 114.2(3) . . . yes
Na O7 C8 115.5(2) . . . yes
Na O7 C6 113.47(19) . . . yes
C6 O7 C8 113.8(2) . . . yes
C9 O10 C11 113.9(3) . . . yes
Na O10 C9 107.4(2) . . . yes
Na O10 C11 104.26(18) . . . yes
C12 O13 C14 114.4(3) . . . yes
Na O13 C12 115.00(18) . . . yes
Na O13 C14 114.1(2) . . . yes
O1 C2 C3 108.6(3) . . . yes
O4 C3 C2 107.7(3) . . . yes
O4 C5 C6 111.9(3) . . . yes
O7 C6 C5 107.3(3) . . . yes
O7 C8 C9 107.1(3) . . . yes
O10 C9 C8 107.7(3) . . . yes
O10 C11 C12 106.9(3) . . . yes
O13 C12 C11 108.3(3) . . . yes
O13 C14 C15 108.4(3) . . . yes
O1 C15 C14 107.5(3) . . . yes
C3 C2 H2B 111(2) . . . no
O1 C2 H2A 108(2) . . . no
O1 C2 H2B 109(2) . . . no
C3 C2 H2A 113(2) . . . no
H2A C2 H2B 108(3) . . . no
H3A C3 H3B 115(4) . . . no
O4 C3 H3B 108(3) . . . no
O4 C3 H3A 107(2) . . . no
C2 C3 H3A 109(2) . . . no
C2 C3 H3B 110(2) . . . no
O4 C5 H5B 106(2) . . . no
O4 C5 H5A 110(3) . . . no
H5A C5 H5B 106(3) . . . no
C6 C5 H5A 111(2) . . . no
C6 C5 H5B 113(2) . . . no
C5 C6 H6B 110(2) . . . no
O7 C6 H6A 109.8(18) . . . no
O7 C6 H6B 109(2) . . . no
C5 C6 H6A 114(2) . . . no
H6A C6 H6B 107(3) . . . no
O7 C8 H8A 109.3(17) . . . no
O7 C8 H8B 108(3) . . . no
H8A C8 H8B 110(3) . . . no
C9 C8 H8B 114(3) . . . no
C9 C8 H8A 109.1(18) . . . no
C8 C9 H9A 108(2) . . . no
O10 C9 H9B 116(2) . . . no
O10 C9 H9A 109.0(19) . . . no
C8 C9 H9B 111(2) . . . no
H9A C9 H9B 106(3) . . . no
H11A C11 H11B 114(4) . . . no
O10 C11 H11A 108(3) . . . no
O10 C11 H11B 109(2) . . . no
C12 C11 H11A 111(2) . . . no
C12 C11 H11B 108(2) . . . no
O13 C12 H12B 111(3) . . . no
C11 C12 H12A 112(2) . . . no
O13 C12 H12A 107(2) . . . no
H12A C12 H12B 107(4) . . . no
C11 C12 H12B 112(3) . . . no
C15 C14 H14A 109.2(19) . . . no
O13 C14 H14B 110(2) . . . no
O13 C14 H14A 109.1(18) . . . no
C15 C14 H14B 107(2) . . . no
H14A C14 H14B 113(3) . . . no
H15A C15 H15B 106(3) . . . no
O1 C15 H15A 108(2) . . . no
O1 C15 H15B 112.4(19) . . . no
C14 C15 H15A 114(2) . . . no
C14 C15 H15B 109(2) . . . no

loop_
_geom_bond_atom_site_label_1
_geom_bond_atom_site_label_2
_geom_bond_distance
_geom_bond_site_symmetry_1
_geom_bond_site_symmetry_2
_geom_bond_publ_flag
Al H1B 1.56(4) . . no
Al H1C 1.53(5) . . no
Al H1A 1.55(4) . . no
Al H1D 1.58(5) . . no
Na O1 2.407(2) . . yes
Na O4 2.417(2) . . yes
Na O7 2.413(2) . . yes
Na O10 2.425(2) . . yes
Na O13 2.412(2) . . yes
O1 C15 1.425(5) . . yes
O1 C2 1.431(4) . . yes
O4 C3 1.433(4) . . yes
O4 C5 1.429(4) . . yes
O7 C8 1.433(4) . . yes
O7 C6 1.428(4) . . yes
O10 C9 1.415(5) . . yes
O10 C11 1.433(4) . . yes
O13 C14 1.433(5) . . yes
O13 C12 1.426(4) . . yes
C2 C3 1.483(6) . . no
C5 C6 1.500(6) . . no
C8 C9 1.497(6) . . no
C11 C12 1.494(5) . . no
C14 C15 1.486(6) . . no
C2 H2A 1.05(4) . . no
C2 H2B 0.98(3) . . no
C3 H3B 1.02(4) . . no
C3 H3A 0.96(5) . . no
C5 H5A 0.89(4) . . no
C5 H5B 0.98(3) . . no
C6 H6B 0.98(4) . . no
C6 H6A 1.05(3) . . no
C8 H8B 1.01(5) . . no
C8 H8A 1.01(3) . . no
C9 H9B 0.98(5) . . no
C9 H9A 0.91(3) . . no
C11 H11A 0.95(4) . . no
C11 H11B 1.00(3) . . no
C12 H12A 1.02(5) . . no
C12 H12B 0.90(5) . . no
C14 H14B 1.06(4) . . no
C14 H14A 0.94(3) . . no
C15 H15A 0.95(4) . . no
C15 H15B 1.00(3) . . no

loop_
_geom_contact_atom_site_label_1
_geom_contact_atom_site_label_2
_geom_contact_distance
_geom_contact_site_symmetry_1
_geom_contact_site_symmetry_2
_geom_contact_publ_flag
Al Na 3.1190(16) . . no
Al H3B 3.26(4) . 2_655 no
Al H6B 3.55(4) . 2_755 no
Al H14B 3.47(4) . 2_645 no
Al H11A 3.19(4) . 2_745 no
Na Al 3.1190(16) . . no
Na H1A 2.43(3) . . no
Na H1B 2.45(5) . . no
O1 O4 2.787(3) . . no
O1 O13 2.740(3) . . no
O4 O7 2.764(3) . . no
O4 O1 2.787(3) . . no
O7 O4 2.764(3) . . no
O7 O10 2.727(3) . . no
O10 O7 2.727(3) . . no
O10 O13 2.731(3) . . no
O13 O10 2.731(3) . . no
O13 O1 2.740(3) . . no
O4 H15B 2.78(3) . 2_645 no
O7 H11B 2.80(4) . 2_745 no
O10 H8A 2.60(3) . 3_766 no
C3 H6A 3.07(4) . . no
C5 H15B 3.10(4) . 2_645 no
C6 H3A 2.90(4) . . no
H1A H1B 2.39(6) . . no
H1A Na 2.43(3) . . no
H1A H14B 2.43(5) . 2_645 no
H1A H1C 2.50(6) . . no
H1A H1D 2.56(6) . . no
H1B H1A 2.39(6) . . no
H1B Na 2.45(5) . . no
H1B H1C 2.55(7) . . no
H1B H11B 2.59(6) . . no
H1C H1A 2.50(6) . . no
H1C H6A 2.60(6) . 4_554 no
H1C H1B 2.55(7) . . no
H1C H1D 2.60(7) . . no
H1D H1A 2.56(6) . . no
H1D H8B 2.59(7) . 2_755 no
H1D H1C 2.60(7) . . no
H1D H3B 2.58(6) . 2_655 no
H1D H14A 2.43(6) . 4_564 no
H2A H15A 2.46(6) . . no
H2B H15B 2.43(4) . . no
H3A H5A 2.57(6) . . no
H3A H6A 2.48(6) . . no
H3A C6 2.90(4) . . no
H3B H1D 2.58(6) . 2_645 no
H3B H5A 2.38(6) . . no
H3B Al 3.26(4) . 2_645 no
H5A H3A 2.57(6) . . no
H5A H3B 2.38(6) . . no
H6A H8A 2.32(5) . . no
H6A C3 3.07(4) . . no
H6A H3A 2.48(6) . . no
H6A H1C 2.60(6) . 4_555 no
H6B H8B 2.52(6) . . no
H6B Al 3.55(4) . 2_745 no
H8A H6A 2.32(5) . . no
H8A O10 2.60(3) . 3_766 no
H8B H6B 2.52(6) . . no
H8B H1D 2.59(7) . 2_745 no
H9A H11A 2.46(5) . . no
H9B H11B 2.50(6) . . no
H11A H9A 2.46(5) . . no
H11A Al 3.19(4) . 2_755 no
H11B O7 2.80(4) . 2_755 no
H11B H1B 2.59(6) . . no
H11B H9B 2.50(6) . . no
H12A H14A 2.15(5) . . no
H14A H1D 2.43(6) . 4_565 no
H14A H12A 2.15(5) . . no
H14B H1A 2.43(5) . 2_655 no
H14B Al 3.47(4) . 2_655 no
H15A H2A 2.46(6) . . no
H15B O4 2.78(3) . 2_655 no
H15B C5 3.10(4) . 2_655 no
H15B H2B 2.43(4) . . no

loop_
_geom_hbond_atom_site_label_D
_geom_hbond_atom_site_label_H
_geom_hbond_atom_site_label_A
_geom_hbond_distance_DH
_geom_hbond_distance_HA
_geom_hbond_distance_DA
_geom_hbond_angle_DHA
_geom_hbond_site_symmetry_A
_geom_hbond_publ_flag
C8 H8A O10 1.01(3) 2.60(3) 3.598(4) 172(3) 3_766 yes

loop_
_geom_torsion_atom_site_label_1
_geom_torsion_atom_site_label_2
_geom_torsion_atom_site_label_3
_geom_torsion_atom_site_label_4
_geom_torsion
_geom_torsion_site_symmetry_1
_geom_torsion_site_symmetry_2
_geom_torsion_site_symmetry_3
_geom_torsion_site_symmetry_4
_geom_torsion_publ_flag
O4 Na O1 C2 -18.2(2) . . . . no
O4 Na O1 C15 -142.0(2) . . . . no
O7 Na O1 C2 -69.0(2) . . . . no
O7 Na O1 C15 167.1(2) . . . . no
O10 Na O1 C2 -146.5(2) . . . . no
O10 Na O1 C15 89.7(2) . . . . no
O13 Na O1 C2 158.4(2) . . . . no
O13 Na O1 C15 34.5(2) . . . . no
O1 Na O4 C3 -15.34(19) . . . . no
O1 Na O4 C5 -144.8(2) . . . . no
O7 Na O4 C3 119.2(2) . . . . no
O7 Na O4 C5 -10.3(2) . . . . no
O10 Na O4 C3 87.4(2) . . . . no
O10 Na O4 C5 -42.1(3) . . . . no
O13 Na O4 C3 -20.3(3) . . . . no
O13 Na O4 C5 -149.8(2) . . . . no
O1 Na O7 C6 31.0(2) . . . . no
O1 Na O7 C8 -102.88(19) . . . . no
O4 Na O7 C6 -20.13(18) . . . . no
O4 Na O7 C8 -154.0(2) . . . . no
O10 Na O7 C6 134.9(2) . . . . no
O10 Na O7 C8 0.95(18) . . . . no
O13 Na O7 C6 122.38(19) . . . . no
O13 Na O7 C8 -11.5(2) . . . . no
O1 Na O10 C9 146.7(2) . . . . no
O1 Na O10 C11 -92.21(19) . . . . no
O4 Na O10 C9 63.5(3) . . . . no
O4 Na O10 C11 -175.39(17) . . . . no
O7 Na O10 C9 31.3(2) . . . . no
O7 Na O10 C11 152.46(19) . . . . no
O13 Na O10 C9 -157.9(2) . . . . no
O13 Na O10 C11 -36.73(18) . . . . no
O1 Na O13 C12 131.5(3) . . . . no
O1 Na O13 C14 -3.6(2) . . . . no
O4 Na O13 C12 136.5(2) . . . . no
O4 Na O13 C14 1.5(3) . . . . no
O7 Na O13 C12 18.6(3) . . . . no
O7 Na O13 C14 -116.4(2) . . . . no
O10 Na O13 C12 6.2(2) . . . . no
O10 Na O13 C14 -128.9(2) . . . . no
Na O1 C2 C3 49.2(4) . . . . no
C15 O1 C2 C3 167.5(3) . . . . no
Na O1 C15 C14 -63.0(3) . . . . no
C2 O1 C15 C14 176.2(3) . . . . no
Na O4 C3 C2 45.9(3) . . . . no
C5 O4 C3 C2 174.6(3) . . . . no
Na O4 C5 C6 38.5(4) . . . . no
C3 O4 C5 C6 -89.2(4) . . . . no
Na O7 C6 C5 45.7(3) . . . . no
C8 O7 C6 C5 -179.6(3) . . . . no
Na O7 C8 C9 -31.1(3) . . . . no
C6 O7 C8 C9 -164.9(3) . . . . no
Na O10 C9 C8 -60.3(3) . . . . no
C11 O10 C9 C8 -175.2(3) . . . . no
Na O10 C11 C12 64.6(3) . . . . no
C9 O10 C11 C12 -178.8(3) . . . . no
Na O13 C12 C11 24.6(4) . . . . no
C14 O13 C12 C11 159.5(3) . . . . no
Na O13 C14 C15 -27.1(4) . . . . no
C12 O13 C14 C15 -162.4(3) . . . . no
O1 C2 C3 O4 -64.7(4) . . . . no
O4 C5 C6 O7 -56.1(4) . . . . no
O7 C8 C9 O10 61.3(4) . . . . no
O10 C11 C12 O13 -60.7(4) . . . . no
O13 C14 C15 O1 61.2(4) . . . . no
